data_1509466
loop_
_publ_author_name
'Goshorn, D.P.'
'Lii, K.-H.'
'Johnston, D.C.'
'Haushalter, R.C.'

_publ_section_title
;
 Crystal structure and magnetic properties of a new molybdenophosphate: Ag
 Mo5 P8 O33
;
_journal_name_full 'Journal of Solid State Chemistry'
_journal_page_first 131
_journal_page_last 138
_journal_paper_doi 10.1016/0022-4596(87)90151-4
_journal_volume 71
_journal_year 1987
_chemical_formula_sum 'Ag Mo5 O33 P8'
_chemical_name_systematic 'Ag (Mo5 P8 O33)'
_space_group_IT_number 15
_symmetry_space_group_name_Hall '-I 2ya'
_symmetry_space_group_name_H-M 'I 1 2/a 1'
_cell_angle_alpha 90
_cell_angle_beta 90.42
_cell_angle_gamma 90
_cell_formula_units_Z 4
_cell_length_a 23.05
_cell_length_b 4.831
_cell_length_c 22.935
_cell_volume 2553.848
_citation_journal_id_ASTM JSSCBI
_cod_data_source_file silver1-2_425.cif
_cod_data_source_block Ag1Mo5O33P8
_cod_original_sg_symbol_Hall '-C 2yc (x+z,y,-x)'
_cod_original_formula_sum 'Ag1 Mo5 O33 P8'
_cod_database_code 1509466

loop_
_symmetry_equiv_pos_as_xyz
x,y,z
-x+1/2,y,-z
-x,-y,-z
x-1/2,-y,z
x+1/2,y+1/2,z+1/2
-x+1,y+1/2,-z+1/2
-x+1/2,-y+1/2,-z+1/2
x,-y+1/2,z+1/2

loop_
_atom_site_label
_atom_site_type_symbol
_atom_site_fract_x
_atom_site_fract_y
_atom_site_fract_z
_atom_site_occupancy
_atom_site_U_iso_or_equiv
O14 O-2 0.508 0.639 0.091 1 0.0
O10 O-2 0.29 0.875 0.071 1 0.0
O17 O-2 0.25 0.38 0 1 0.0
O3 O-2 0.277 -0.008 0.293 1 0.0
O1 O-2 0.362 -0.11 0.376 1 0.0
O13 O-2 0.458 0.229 0.028 1 0.0
Mo1 Mo+5 0.3425 0.102 0.3043 1 0.0
P4 P+5 0.5389 0.859 0.1262 1 0.0
P2 P+5 0.349 0.846 0.1013 1 0.0
O6 O-2 0.341 0.373 0.238 1 0.0
P3 P+5 0.3521 -0.395 0.4011 1 0.0
O11 O-2 0.324 -0.389 0.462 1 0.0
O9 O-2 0.387 0.661 0.07 1 0.0
P1 P+5 0.3755 0.608 0.2118 1 0.0
Ag1 Ag+1 0.506 0.44 0.247 0.25 0.0
O7 O-2 0.429 0.533 0.182 1 0.0
Mo3 Mo+5 0.25 0.989 0 1 0.0
O15 O-2 0.374 0.117 0.113 1 0.0
O4 O-2 0.43 0.275 0.32 1 0.0
O8 O-2 0.335 0.729 0.164 1 0.0
O16 O-2 0.496 0.085 0.141 1 0.0
O2 O-2 0.321 0.411 0.359 1 0.0
O12 O-2 0.415 -0.518 0.417 1 0.0
O5 O-2 0.388 -0.166 0.255 1 0.0
Mo2 Mo+5 0.4458 0.3564 0.093 1 0.0
Ag2 Ag+1 0.505 0.66 0.258 0.25 0.0
